data_7053415
loop_
_publ_author_name
'Murugavel, Ramaswamy'
'Singh, Mayank Pratap'

_publ_section_title
;
 One, two, and three methylene phosphonic acid groups (--CH2PO3H2) on a
 mesitylene ring: synthesis, characterization and aspects of
 supramolecular aggregation
;
_journal_issue 9
_journal_name_full 'New Journal of Chemistry'
_journal_page_first 1846
_journal_paper_doi 10.1039/b9nj00691e
_journal_volume 34
_journal_year 2010
_chemical_formula_sum 'C10 H15 O3 P'
_chemical_formula_weight 214.19
_chemical_name_systematic
;
?
;
_space_group_IT_number 14
_symmetry_cell_setting monoclinic
_symmetry_space_group_name_Hall '-P 2ybc'
_symmetry_space_group_name_H-M 'P 1 21/c 1'
_atom_sites_solution_hydrogens geom
_atom_sites_solution_primary direct
_atom_sites_solution_secondary difmap
_audit_creation_method SHELXL-97
_cell_angle_alpha 90.00
_cell_angle_beta 95.38(2)
_cell_angle_gamma 90.00
_cell_formula_units_Z 4
_cell_length_a 14.055(4)
_cell_length_b 4.6342(11)
_cell_length_c 16.179(4)
_cell_measurement_reflns_used 863
_cell_measurement_temperature 150(2)
_cell_measurement_theta_max 32.4897
_cell_measurement_theta_min 2.8783
_cell_volume 1049.2(5)
_computing_cell_refinement
;
CrysAlis RED, Oxford Diffraction Ltd.,
Version 1.171.32.15 (release 10-01-2008 CrysAlis171 .NET)
(compiled Jan 10 2008,16:37:18)
;
_computing_data_collection
;
CrysAlis CCD, Oxford Diffraction Ltd.,
Version 1.171.32.15 (release 10-01-2008 CrysAlis171 .NET)
(compiled Jan 10 2008,16:37:18)
;
_computing_data_reduction
;
CrysAlis RED, Oxford Diffraction Ltd.,
Version 1.171.32.15 (release 10-01-2008 CrysAlis171 .NET)
(compiled Jan 10 2008,16:37:18)
;
_computing_molecular_graphics 'Ortep-3 for Windows (Farrugia, 1997)'
_computing_publication_material 'WinGX publication routines (Farrugia, 1999)'
_computing_structure_refinement 'SHELXL-97 (Sheldrick, 1997)'
_computing_structure_solution 'SHELXS-86 (Sheldrick, 1986)'
_diffrn_ambient_temperature 150(2)
_diffrn_detector_area_resol_mean 15.9948
_diffrn_measured_fraction_theta_full 0.996
_diffrn_measured_fraction_theta_max 0.996
_diffrn_measurement_device_type 'OXFORD DIFFRACTIOM X CALIBUR-S'
_diffrn_measurement_method 'omega(w)-q scan'
_diffrn_radiation_monochromator graphite
_diffrn_radiation_source 'Enhance (Mo) X-ray Source'
_diffrn_radiation_type MoK\a
_diffrn_radiation_wavelength 0.71073
_diffrn_reflns_av_R_equivalents 0.2024
_diffrn_reflns_av_sigmaI/netI 0.2540
_diffrn_reflns_limit_h_max 16
_diffrn_reflns_limit_h_min -16
_diffrn_reflns_limit_k_max 5
_diffrn_reflns_limit_k_min -5
_diffrn_reflns_limit_l_max 18
_diffrn_reflns_limit_l_min -19
_diffrn_reflns_number 8445
_diffrn_reflns_theta_full 24.99
_diffrn_reflns_theta_max 24.99
_diffrn_reflns_theta_min 3.03
_exptl_absorpt_coefficient_mu 0.241
_exptl_absorpt_correction_T_max 1.00000
_exptl_absorpt_correction_T_min 0.62785
_exptl_absorpt_correction_type multi-scan
_exptl_absorpt_process_details
;
CrysAlis RED, Oxford Diffraction Ltd.,
Version 1.171.32.15 (release 10-01-2008 CrysAlis171 .NET)
(compiled Jan 10 2008,16:37:18)
Empirical absorption correction using spherical harmonics,
implemented in SCALE3 ABSPACK scaling algorithm.
;
_exptl_crystal_colour colourless
_exptl_crystal_density_diffrn 1.356
_exptl_crystal_density_method 'not measured'
_exptl_crystal_description prism
_exptl_crystal_F_000 456
_exptl_crystal_size_max 0.32
_exptl_crystal_size_mid 0.28
_exptl_crystal_size_min 0.24
_refine_diff_density_max 0.310
_refine_diff_density_min -0.312
_refine_diff_density_rms 0.074
_refine_ls_extinction_method none
_refine_ls_goodness_of_fit_ref 0.673
_refine_ls_hydrogen_treatment constr
_refine_ls_matrix_type full
_refine_ls_number_parameters 130
_refine_ls_number_reflns 1851
_refine_ls_number_restraints 0
_refine_ls_restrained_S_all 0.673
_refine_ls_R_factor_all 0.1591
_refine_ls_R_factor_gt 0.0566
_refine_ls_shift/su_max 0.000
_refine_ls_shift/su_mean 0.000
_refine_ls_structure_factor_coef Fsqd
_refine_ls_weighting_details 'calc w=1/[\s^2^(Fo^2^)+(0.0436P)^2^+0.0000P] where P=(Fo^2^+2Fc^2^)/3'
_refine_ls_weighting_scheme calc
_refine_ls_wR_factor_gt 0.1112
_refine_ls_wR_factor_ref 0.1255
_reflns_number_gt 615
_reflns_number_total 1851
_reflns_threshold_expression >2sigma(I)
_cod_data_source_file b9nj00691e.txt
_cod_data_source_block newrm237
_cod_original_cell_volume 1049.2(4)
_cod_database_code 7053415

loop_
_symmetry_equiv_pos_as_xyz
'x, y, z'
'-x, y+1/2, -z+1/2'
'-x, -y, -z'
'x, -y-1/2, z-1/2'

loop_
_atom_site_label
_atom_site_type_symbol
_atom_site_fract_x
_atom_site_fract_y
_atom_site_fract_z
_atom_site_U_iso_or_equiv
_atom_site_adp_type
_atom_site_occupancy
_atom_site_symmetry_multiplicity
_atom_site_calc_flag
_atom_site_refinement_flags
P1 P 0.87190(10) 0.1365(3) 0.79174(9) 0.0390(4) Uani 1 1 d .
O2 O 0.9593(2) 0.2804(7) 0.8411(2) 0.0442(10) Uani 1 1 d .
O1 O 0.8960(2) -0.1150(7) 0.73955(18) 0.0400(9) Uani 1 1 d .
O3 O 0.8201(2) 0.3742(7) 0.73700(18) 0.0414(9) Uani 1 1 d .
C1 C 0.7518(4) 0.2446(10) 0.9183(3) 0.0327(13) Uani 1 1 d .
C2 C 0.6617(4) 0.3653(12) 0.8912(3) 0.0383(13) Uani 1 1 d .
C3 C 0.6209(4) 0.5662(11) 0.9425(3) 0.0405(15) Uani 1 1 d .
H3 H 0.5606 0.6475 0.9240 0.049 Uiso 1 1 calc R
C4 C 0.6642(4) 0.6497(11) 1.0178(3) 0.0410(14) Uani 1 1 d .
C5 C 0.7537(4) 0.5320(11) 1.0427(3) 0.0420(15) Uani 1 1 d .
H5 H 0.7862 0.5886 1.0943 0.050 Uiso 1 1 calc R
C6 C 0.7961(4) 0.3334(11) 0.9933(3) 0.0371(13) Uani 1 1 d .
C7 C 0.6077(4) 0.2740(12) 0.8104(3) 0.0558(18) Uani 1 1 d .
H7A H 0.6461 0.3165 0.7644 0.084 Uiso 1 1 calc R
H7B H 0.5471 0.3797 0.8025 0.084 Uiso 1 1 calc R
H7C H 0.5947 0.0663 0.8119 0.084 Uiso 1 1 calc R
C8 C 0.6184(4) 0.8579(11) 1.0721(3) 0.0539(16) Uani 1 1 d .
H8A H 0.6309 1.0554 1.0544 0.081 Uiso 1 1 calc R
H8B H 0.6449 0.8313 1.1298 0.081 Uiso 1 1 calc R
H8C H 0.5493 0.8238 1.0677 0.081 Uiso 1 1 calc R
C9 C 0.8916(3) 0.2079(11) 1.0280(3) 0.0461(16) Uani 1 1 d .
H9A H 0.8867 -0.0028 1.0306 0.069 Uiso 1 1 calc R
H9B H 0.9087 0.2845 1.0839 0.069 Uiso 1 1 calc R
H9C H 0.9410 0.2612 0.9918 0.069 Uiso 1 1 calc R
C10 C 0.7966(3) 0.0217(11) 0.8658(3) 0.0379(14) Uani 1 1 d .
H10A H 0.7441 -0.0912 0.8363 0.045 Uiso 1 1 calc R
H10B H 0.8336 -0.1127 0.9039 0.045 Uiso 1 1 calc R
H2W H 1.0112 0.2157 0.8215 0.080 Uiso 1 1 d .
H3W H 0.8591 0.5189 0.7325 0.080 Uiso 1 1 d .

loop_
_atom_site_aniso_label
_atom_site_aniso_U_11
_atom_site_aniso_U_22
_atom_site_aniso_U_33
_atom_site_aniso_U_23
_atom_site_aniso_U_13
_atom_site_aniso_U_12
P1 0.0380(9) 0.0393(9) 0.0398(8) 0.0020(9) 0.0043(7) -0.0003(9)
O2 0.038(2) 0.051(2) 0.044(2) -0.0015(17) 0.0087(17) -0.0051(18)
O1 0.049(2) 0.034(2) 0.039(2) 0.0002(19) 0.0128(16) 0.0080(19)
O3 0.040(2) 0.041(2) 0.043(2) 0.006(2) 0.0002(16) 0.000(2)
C1 0.041(4) 0.027(3) 0.030(3) -0.008(2) 0.007(3) -0.005(3)
C2 0.035(3) 0.046(3) 0.034(3) 0.003(3) 0.001(3) -0.001(3)
C3 0.029(3) 0.043(4) 0.049(4) 0.003(3) 0.003(3) 0.005(3)
C4 0.052(4) 0.036(3) 0.037(3) -0.009(3) 0.016(3) 0.003(3)
C5 0.045(4) 0.045(4) 0.036(3) -0.004(3) 0.002(3) -0.007(3)
C6 0.048(4) 0.034(3) 0.031(3) -0.001(3) 0.011(3) 0.002(3)
C7 0.051(4) 0.073(4) 0.043(4) 0.008(3) 0.003(3) -0.001(3)
C8 0.053(4) 0.052(4) 0.058(4) -0.005(4) 0.010(3) 0.012(4)
C9 0.039(4) 0.057(4) 0.042(3) 0.005(3) 0.002(3) 0.006(3)
C10 0.030(3) 0.039(3) 0.043(3) 0.001(3) -0.003(3) 0.005(3)

loop_
_atom_type_symbol
_atom_type_description
_atom_type_scat_dispersion_real
_atom_type_scat_dispersion_imag
_atom_type_scat_source
C C 0.0033 0.0016 'International Tables Vol C Tables 4.2.6.8 and 6.1.1.4'
H H 0.0000 0.0000 'International Tables Vol C Tables 4.2.6.8 and 6.1.1.4'
O O 0.0106 0.0060 'International Tables Vol C Tables 4.2.6.8 and 6.1.1.4'
P P 0.1023 0.0942 'International Tables Vol C Tables 4.2.6.8 and 6.1.1.4'

loop_
_geom_angle_atom_site_label_1
_geom_angle_atom_site_label_2
_geom_angle_atom_site_label_3
_geom_angle
O1 P1 O2 114.54(19)
O1 P1 O3 110.46(19)
O2 P1 O3 107.15(19)
O1 P1 C10 109.4(2)
O2 P1 C10 106.2(2)
O3 P1 C10 108.9(2)
P1 O2 H2W 108.2
P1 O3 H3W 109.2
C6 C1 C2 118.2(4)
C6 C1 C10 121.5(5)
C2 C1 C10 120.2(5)
C3 C2 C1 118.8(5)
C3 C2 C7 119.8(5)
C1 C2 C7 121.3(5)
C4 C3 C2 122.8(5)
C4 C3 H3 118.6
C2 C3 H3 118.6
C3 C4 C5 117.5(5)
C3 C4 C8 121.8(5)
C5 C4 C8 120.7(5)
C6 C5 C4 121.1(5)
C6 C5 H5 119.5
C4 C5 H5 119.5
C1 C6 C5 121.6(5)
C1 C6 C9 121.5(5)
C5 C6 C9 116.9(5)
C2 C7 H7A 109.5
C2 C7 H7B 109.5
H7A C7 H7B 109.5
C2 C7 H7C 109.5
H7A C7 H7C 109.5
H7B C7 H7C 109.5
C4 C8 H8A 109.5
C4 C8 H8B 109.5
H8A C8 H8B 109.5
C4 C8 H8C 109.5
H8A C8 H8C 109.5
H8B C8 H8C 109.5
C6 C9 H9A 109.5
C6 C9 H9B 109.5
H9A C9 H9B 109.5
C6 C9 H9C 109.5
H9A C9 H9C 109.5
H9B C9 H9C 109.5
C1 C10 P1 119.1(4)
C1 C10 H10A 107.5
P1 C10 H10A 107.5
C1 C10 H10B 107.5
P1 C10 H10B 107.5
H10A C10 H10B 107.0

loop_
_geom_bond_atom_site_label_1
_geom_bond_atom_site_label_2
_geom_bond_distance
P1 O1 1.496(3)
P1 O2 1.551(4)
P1 O3 1.552(3)
P1 C10 1.754(4)
O2 H2W 0.875
O3 H3W 0.874
C1 C6 1.374(6)
C1 C2 1.416(6)
C1 C10 1.512(6)
C2 C3 1.405(6)
C2 C7 1.509(7)
C3 C4 1.366(6)
C3 H3 0.9500
C4 C5 1.395(6)
C4 C8 1.490(6)
C5 C6 1.390(6)
C5 H5 0.9500
C6 C9 1.521(6)
C7 H7A 0.9800
C7 H7B 0.9800
C7 H7C 0.9800
C8 H8A 0.9800
C8 H8B 0.9800
C8 H8C 0.9800
C9 H9A 0.9800
C9 H9B 0.9800
C9 H9C 0.9800
C10 H10A 0.9900
C10 H10B 0.9900

loop_
_geom_torsion_atom_site_label_1
_geom_torsion_atom_site_label_2
_geom_torsion_atom_site_label_3
_geom_torsion_atom_site_label_4
_geom_torsion
C6 C1 C2 C3 -1.0(7)
C10 C1 C2 C3 178.4(4)
C6 C1 C2 C7 -178.7(5)
C10 C1 C2 C7 0.7(7)
C1 C2 C3 C4 -0.3(7)
C7 C2 C3 C4 177.4(5)
C2 C3 C4 C5 1.4(7)
C2 C3 C4 C8 -178.5(5)
C3 C4 C5 C6 -1.1(7)
C8 C4 C5 C6 178.7(4)
C2 C1 C6 C5 1.3(7)
C10 C1 C6 C5 -178.1(4)
C2 C1 C6 C9 178.2(4)
C10 C1 C6 C9 -1.2(7)
C4 C5 C6 C1 -0.2(7)
C4 C5 C6 C9 -177.3(5)
C6 C1 C10 P1 -90.4(5)
C2 C1 C10 P1 90.3(5)
O1 P1 C10 C1 -171.9(4)
O2 P1 C10 C1 64.1(4)
O3 P1 C10 C1 -51.0(5)
